data_7001208
loop_
_publ_author_name
'Inglis, Ross'
'Jones, Leigh F.'
'Milios, Constantinos J.'
'Datta, Saiti'
'Collins, Anna'
'Parsons, Simon'
'Wernsdorfer, Wolfgang'
'Hill, Stephen'
'Perlepes, Spyros P.'
'Piligkos, Stergios'
'Brechin, Euan K.'

_publ_section_title
;
 Attempting to understand (and control) the relationship between
 structure and magnetism in an extended family of Mn6 single-molecule
 magnets
;
_journal_issue 18
_journal_name_full 'Dalton Transactions'
_journal_page_first 3403
_journal_page_last 3412
_journal_paper_doi 10.1039/b822235e
_journal_year 2009
_chemical_formula_sum 'C65 H92 Mn6 N6 O27'
_chemical_formula_weight 1719.04
_space_group_IT_number 2
_symmetry_cell_setting triclinic
_symmetry_space_group_name_Hall '-P 1'
_symmetry_space_group_name_H-M 'P -1'
_atom_sites_solution_hydrogens geom
_atom_sites_solution_primary direct
_cell_angle_alpha 91.749(2)
_cell_angle_beta 107.077(2)
_cell_angle_gamma 115.261(2)
_cell_formula_units_Z 1
_cell_length_a 12.2582(4)
_cell_length_b 12.3804(4)
_cell_length_c 14.8895(5)
_cell_measurement_reflns_used 9822
_cell_measurement_temperature 150
_cell_measurement_theta_max 30
_cell_measurement_theta_min 3
_cell_volume 1921.47(12)
_computing_cell_refinement 'SAINT (Siemens ,1995)'
_computing_data_collection 'SMART (Siemens, 1993)'
_computing_data_reduction 'SAINT (Siemens ,1995)'
_computing_molecular_graphics 'CAMERON (Watkin et al., 1996)'
_computing_publication_material 'CRYSTALS (Betteridge et al., 2003)'
_computing_structure_refinement 'CRYSTALS (Betteridge et al., 2003)'
_computing_structure_solution 'SIR92 (Altomare et al., 1994)'
_diffrn_ambient_temperature 150
_diffrn_measured_fraction_theta_full 0.996
_diffrn_measured_fraction_theta_max 0.906
_diffrn_measurement_device 'Bruker SMART'
_diffrn_measurement_device_type Area
_diffrn_measurement_method '\f & \w scans'
_diffrn_radiation_monochromator graphite
_diffrn_radiation_type 'Mo K\a'
_diffrn_radiation_wavelength 0.71073
_diffrn_reflns_av_R_equivalents 0.058
_diffrn_reflns_limit_h_max 16
_diffrn_reflns_limit_h_min -17
_diffrn_reflns_limit_k_max 16
_diffrn_reflns_limit_k_min -17
_diffrn_reflns_limit_l_max 20
_diffrn_reflns_limit_l_min 0
_diffrn_reflns_number 41182
_diffrn_reflns_theta_full 27.781
_diffrn_reflns_theta_max 30.529
_diffrn_reflns_theta_min 1.849
_diffrn_standards_number 0
_exptl_absorpt_coefficient_mu 1.037
_exptl_absorpt_correction_T_max 0.90
_exptl_absorpt_correction_T_min 0.75
_exptl_absorpt_correction_type multi-scan
_exptl_absorpt_process_details 'SADABS (Siemens, 1996)'
_exptl_crystal_colour black
_exptl_crystal_density_diffrn 1.490
_exptl_crystal_density_method 'not measured'
_exptl_crystal_description 'rhombohedral plate'
_exptl_crystal_F_000 880
_exptl_crystal_size_max 0.36
_exptl_crystal_size_mid 0.33
_exptl_crystal_size_min 0.10
_refine_diff_density_max 1.05
_refine_diff_density_min -0.76
_refine_ls_extinction_method None
_refine_ls_goodness_of_fit_ref 1.0096
_refine_ls_hydrogen_treatment constr
_refine_ls_matrix_type full
_refine_ls_number_parameters 487
_refine_ls_number_reflns 10620
_refine_ls_number_restraints 18
_refine_ls_R_factor_all 0.0670
_refine_ls_R_factor_gt 0.0489
_refine_ls_shift/su_max 0.001148
_refine_ls_structure_factor_coef Fsqd
_refine_ls_weighting_details
;
Method= Modified Sheldrick
w=1/[\s^2^(F^2^) + ( 0.04P)^2^ + 0.71P]
,where P=(max(Fo^2^,0) + 2Fc^2^)/3
;
_refine_ls_weighting_scheme calc
_refine_ls_wR_factor_all 0.1220
_refine_ls_wR_factor_gt 0.1136
_refine_ls_wR_factor_ref 0.1220
_reflns_limit_h_max 16
_reflns_limit_h_min -17
_reflns_limit_k_max 16
_reflns_limit_k_min -17
_reflns_limit_l_max 20
_reflns_limit_l_min 0
_reflns_number_gt 8300
_reflns_number_total 10653
_reflns_threshold_expression I>2.0\s(I)
_oxford_diffrn_Wilson_B_factor 0.00
_oxford_diffrn_Wilson_scale 0.00
_oxford_refine_ls_r_factor_ref 0.0670
_oxford_refine_ls_scale 0.4650(5)
_oxford_reflns_number_all 10620
_oxford_reflns_threshold_expression_ref I>-10.0\s(I)
_cod_data_source_file b822235e.txt
_cod_data_source_block EB8048
_cod_depositor_comments
;
The following automatic conversions were performed:
'_symmetry_cell_setting' value 'Triclinic' changed to 'triclinic'
according to '/home/saulius/struct/CIF-dictionaries/cif_core.dic'
dictionary named 'cif_core.dic' version 2.4.1 from 2010-06-29.

Automatic conversion script
Id: cif_fix_enum 1527 2010-12-29 10:47:43Z saulius 
;
_cod_original_sg_symbol_H-M 'P -1 '
_cod_database_code 7001208

loop_
_symmetry_equiv_pos_as_xyz
x,y,z
-x,-y,-z

loop_
_atom_site_label
_atom_site_type_symbol
_atom_site_fract_x
_atom_site_fract_y
_atom_site_fract_z
_atom_site_U_iso_or_equiv
_atom_site_occupancy
_atom_site_adp_type
_atom_site_refinement_flags_posn
_atom_site_refinement_flags_adp
_atom_site_refinement_flags_occupancy
_atom_site_disorder_assembly
_atom_site_disorder_group
_oxford_atom_site_special_shape
_atom_site_attached_hydrogens
Mn1 Mn 0.55577(4) 0.10802(4) 0.58808(3) 0.0201 1.0000 Uani . . . . . . .
Mn2 Mn 0.31547(4) 0.02170(4) 0.66632(3) 0.0230 1.0000 Uani . . . . . . .
Mn3 Mn 0.44933(4) -0.15286(4) 0.65972(3) 0.0217 1.0000 Uani . . . . . . .
O4 O 0.44372(17) -0.00523(17) 0.64042(12) 0.0224 1.0000 Uani . . . . . . .
O5 O 0.64020(18) 0.21135(18) 0.51182(13) 0.0240 1.0000 Uani . . . . . . .
C6 C 0.7027(3) 0.3324(3) 0.54479(17) 0.0237 1.0000 Uani . . . . . . .
C7 C 0.8245(3) 0.3983(3) 0.5386(2) 0.0300 1.0000 Uani . . . . . . .
C8 C 0.8932(3) 0.5213(3) 0.5718(2) 0.0335 1.0000 Uani . . . . . . .
C9 C 0.8410(3) 0.5830(3) 0.6114(2) 0.0335 1.0000 Uani . . . . . . .
C10 C 0.7194(3) 0.5189(3) 0.6159(2) 0.0300 1.0000 Uani . . . . . . .
C11 C 0.6485(3) 0.3938(3) 0.58336(18) 0.0245 1.0000 Uani . . . . . . .
C12 C 0.5196(3) 0.3297(3) 0.59100(18) 0.0236 1.0000 Uani . . . . . . .
N13 N 0.4753(2) 0.2166(2) 0.59976(15) 0.0236 1.0000 Uani . . . . . . .
O14 O 0.35530(18) 0.16303(19) 0.60692(14) 0.0266 1.0000 Uani . . . . . . .
C15 C 0.4385(3) 0.3929(3) 0.5903(2) 0.0336 1.0000 Uani . . . . . . .
O16 O 0.18427(19) 0.0412(2) 0.69402(14) 0.0299 1.0000 Uani . . . . . . .
C17 C 0.1708(3) 0.0277(3) 0.77953(19) 0.0274 1.0000 Uani . . . . . . .
C18 C 0.1427(3) 0.1094(3) 0.8236(2) 0.0348 1.0000 Uani . . . . . . .
C19 C 0.1276(3) 0.1006(3) 0.9113(2) 0.0397 1.0000 Uani . . . . . . .
C20 C 0.1401(3) 0.0105(3) 0.9589(2) 0.0376 1.0000 Uani . . . . . . .
C21 C 0.1655(3) -0.0729(3) 0.9165(2) 0.0313 1.0000 Uani . . . . . . .
C22 C 0.1815(2) -0.0668(3) 0.82643(19) 0.0253 1.0000 Uani . . . . . . .
C23 C 0.2105(3) -0.1567(3) 0.78641(19) 0.0262 1.0000 Uani . . . . . . .
N24 N 0.2705(2) -0.1289(2) 0.72546(15) 0.0238 1.0000 Uani . . . . . . .
O25 O 0.29443(18) -0.21693(18) 0.68905(14) 0.0262 1.0000 Uani . . . . . . .
C26 C 0.1698(3) -0.2796(3) 0.8153(2) 0.0352 1.0000 Uani . . . . . . .
O27 O 0.46703(18) -0.29507(18) 0.67703(14) 0.0260 1.0000 Uani . . . . . . .
C28 C 0.5800(3) -0.2872(3) 0.72844(19) 0.0249 1.0000 Uani . . . . . . .
C29 C 0.5814(3) -0.3713(3) 0.7899(2) 0.0315 1.0000 Uani . . . . . . .
C30 C 0.6957(3) -0.3675(3) 0.8458(2) 0.0369 1.0000 Uani . . . . . . .
C31 C 0.8113(3) -0.2809(3) 0.8421(2) 0.0351 1.0000 Uani . . . . . . .
C32 C 0.8128(3) -0.1988(3) 0.7821(2) 0.0293 1.0000 Uani . . . . . . .
C33 C 0.6983(3) -0.1999(3) 0.72347(18) 0.0240 1.0000 Uani . . . . . . .
C34 C 0.7051(3) -0.1129(3) 0.65807(18) 0.0237 1.0000 Uani . . . . . . .
N35 N 0.6101(2) -0.0871(2) 0.62799(15) 0.0221 1.0000 Uani . . . . . . .
O36 O 0.61537(17) -0.00982(17) 0.56163(12) 0.0223 1.0000 Uani . . . . . . .
C37 C 0.8186(3) -0.0554(3) 0.6262(2) 0.0341 1.0000 Uani . . . . . . .
C38 C 0.7611(3) 0.2197(3) 0.79982(19) 0.0244 1.0000 Uani . . . . . . .
O39 O 0.7155(2) 0.1974(2) 0.71000(14) 0.0342 1.0000 Uani . . . . . . .
O40 O 0.7022(2) 0.1658(2) 0.85430(15) 0.0325 1.0000 Uani . . . . . . .
C41 C 0.8961(3) 0.3230(3) 0.8440(2) 0.0304 1.0000 Uani . . . . . . .
C42 C 0.8815(4) 0.4399(3) 0.8459(3) 0.0600 1.0000 Uani . . . . . . .
C43 C 0.9769(3) 0.3262(5) 0.7825(3) 0.0619 1.0000 Uani . . . . . . .
C44 C 0.9600(3) 0.3121(3) 0.9453(2) 0.0419 1.0000 Uani . . . . . . .
O45 O 0.4601(2) 0.1371(2) 0.80822(14) 0.0315 1.0000 Uani . . . . . . .
C46 C 0.4803(4) 0.2554(4) 0.8421(3) 0.0527 1.0000 Uani . . . . . . .
O47 O 0.1748(2) -0.1125(2) 0.53172(14) 0.0339 1.0000 Uani . U . . . . .
C48 C 0.0410(11) -0.1578(11) 0.4964(8) 0.0988 0.5000 Uani . U . 1 1 . .
O49 O 0.5647(2) -0.07638(19) 0.81408(13) 0.0292 1.0000 Uani . . . . . . .
C50 C 0.5284(3) -0.1246(3) 0.8928(2) 0.0393 1.0000 Uani . . . . . . .
O51 O -0.0645(5) -0.1592(7) 0.4229(5) 0.0697 0.5000 Uani . U . 1 2 . .
C52 C -0.1282(9) -0.2706(12) 0.3904(7) 0.0815 0.5000 Uani . U . 1 2 . .
O53 O -0.2755(6) -0.5323(6) 0.2560(5) 0.0743 0.5000 Uani . U . 1 1 . .
C54 C -0.2086(7) -0.4482(7) 0.3308(5) 0.0417 0.5000 Uani . U . 1 1 . .
H261 H 0.1680 -0.3360 0.7701 0.0592 1.0000 Uiso R . . . . . .
H263 H 0.2265 -0.2749 0.8764 0.0592 1.0000 Uiso R . . . . . .
H262 H 0.0865 -0.3089 0.8190 0.0593 1.0000 Uiso R . . . . . .
H181 H 0.1368 0.1716 0.7933 0.0508 1.0000 Uiso R . . . . . .
H153 H 0.3609 0.3507 0.5374 0.0588 1.0000 Uiso R . . . . . .
H152 H 0.4189 0.3876 0.6476 0.0587 1.0000 Uiso R . . . . . .
H151 H 0.4822 0.4762 0.5842 0.0584 1.0000 Uiso R . . . . . .
H101 H 0.6847 0.5602 0.6424 0.0400 1.0000 Uiso R . . . . . .
H91 H 0.8882 0.6660 0.6350 0.0405 1.0000 Uiso R . . . . . .
H81 H 0.9748 0.5655 0.5688 0.0434 1.0000 Uiso R . . . . . .
H71 H 0.8591 0.3573 0.5119 0.0421 1.0000 Uiso R . . . . . .
H321 H 0.8920 -0.1398 0.7812 0.0395 1.0000 Uiso R . . . . . .
H311 H 0.8881 -0.2761 0.8809 0.0473 1.0000 Uiso R . . . . . .
H373 H 0.7894 -0.0672 0.5581 0.0586 1.0000 Uiso R . . . . . .
H372 H 0.8653 0.0302 0.6512 0.0588 1.0000 Uiso R . . . . . .
H371 H 0.8736 -0.0913 0.6465 0.0589 1.0000 Uiso R . . . . . .
H291 H 0.5041 -0.4306 0.7927 0.0444 1.0000 Uiso R . . . . . .
H211 H 0.1720 -0.1355 0.9476 0.0408 1.0000 Uiso R . . . . . .
H301 H 0.6930 -0.4250 0.8856 0.0527 1.0000 Uiso R . . . . . .
H201 H 0.1318 0.0049 1.0193 0.0509 1.0000 Uiso R . . . . . .
H441 H 1.0460 0.3771 0.9702 0.0576 1.0000 Uiso R . . . . . .
H443 H 0.9124 0.3175 0.9854 0.0579 1.0000 Uiso R . . . . . .
H442 H 0.9611 0.2351 0.9446 0.0581 1.0000 Uiso R . . . . . .
H191 H 0.1109 0.1568 0.9398 0.0532 1.0000 Uiso R . . . . . .
H421 H 0.9647 0.5092 0.8761 0.0807 1.0000 Uiso R . . . . . .
H422 H 0.8268 0.4356 0.8829 0.0813 1.0000 Uiso R . . . . . .
H423 H 0.8440 0.4492 0.7817 0.0810 1.0000 Uiso R . . . . . .
H432 H 1.0618 0.3923 0.8113 0.0915 1.0000 Uiso R . . . . . .
H431 H 0.9805 0.2506 0.7791 0.0917 1.0000 Uiso R . . . . . .
H433 H 0.9387 0.3371 0.7196 0.0916 1.0000 Uiso R . . . . . .
H451 H 0.5301 0.1421 0.8194 0.0521 1.0000 Uiso R . . . . . .
H502 H 0.4660 -0.2078 0.8725 0.0575 1.0000 Uiso R . . . . . .
H491 H 0.6081 -0.0024 0.8253 0.0466 1.0000 Uiso R . . . . . .
H503 H 0.6011 -0.1170 0.9439 0.0583 1.0000 Uiso R . . . . . .
H461 H 0.5232 0.2786 0.9101 0.0800 1.0000 Uiso R . . . . . .
H463 H 0.4005 0.2579 0.8267 0.0802 1.0000 Uiso R . . . . . .
H462 H 0.5307 0.3132 0.8115 0.0803 1.0000 Uiso R . . . . . .
H501 H 0.4916 -0.0807 0.9155 0.0584 1.0000 Uiso R . . . . . .
H471 H 0.2005 -0.1243 0.4900 0.0561 1.0000 Uiso R . . . . . .
H482 H 0.0157 -0.1206 0.5395 0.1053 0.5000 Uiso R . . 1 1 . .
H481 H 0.0005 -0.2449 0.4940 0.1052 0.5000 Uiso R . . 1 1 . .
H483 H 0.0102 -0.1409 0.4325 0.1050 0.5000 Uiso R . . 1 1 . .
H511 H -0.0915 -0.1149 0.3985 0.1258 0.5000 Uiso R . . 1 2 . .
H542 H -0.1948 -0.3724 0.3117 0.0548 0.5000 Uiso R . . 1 1 . .
H541 H -0.1288 -0.4474 0.3593 0.0551 0.5000 Uiso R . . 1 1 . .
H543 H -0.2524 -0.4615 0.3744 0.0546 0.5000 Uiso R . . 1 1 . .
H472 H 0.1221 -0.0993 0.4938 0.0562 0.5000 Uiso R . . 1 2 . .
H523 H -0.0718 -0.3036 0.3836 0.1512 0.5000 Uiso R . . 1 2 . .
H521 H -0.1695 -0.3107 0.4341 0.1511 0.5000 Uiso R . . 1 2 . .
H522 H -0.1921 -0.2859 0.3289 0.1511 0.5000 Uiso R . . 1 2 . .
H531 H -0.3300 -0.5814 0.2750 0.0761 0.5000 Uiso R . . 1 1 . .

loop_
_atom_site_aniso_label
_atom_site_aniso_U_11
_atom_site_aniso_U_22
_atom_site_aniso_U_33
_atom_site_aniso_U_23
_atom_site_aniso_U_13
_atom_site_aniso_U_12
Mn1 0.02359(19) 0.0285(2) 0.01818(17) 0.00825(15) 0.01091(15) 0.01800(17)
Mn2 0.0258(2) 0.0337(2) 0.02323(19) 0.01206(17) 0.01450(16) 0.02118(18)
Mn3 0.02463(19) 0.0295(2) 0.02126(18) 0.00974(16) 0.01156(15) 0.01879(17)
O4 0.0269(9) 0.0322(10) 0.0209(8) 0.0104(8) 0.0135(7) 0.0209(8)
O5 0.0285(9) 0.0299(10) 0.0217(8) 0.0081(8) 0.0130(8) 0.0173(8)
C6 0.0270(12) 0.0345(15) 0.0173(11) 0.0107(10) 0.0096(10) 0.0190(12)
C7 0.0320(14) 0.0379(16) 0.0305(14) 0.0118(12) 0.0171(12) 0.0205(13)
C8 0.0298(14) 0.0395(17) 0.0338(15) 0.0090(13) 0.0141(12) 0.0157(13)
C9 0.0373(16) 0.0321(16) 0.0320(14) 0.0082(12) 0.0128(13) 0.0159(13)
C10 0.0373(15) 0.0346(16) 0.0267(13) 0.0102(12) 0.0121(12) 0.0229(13)
C11 0.0269(12) 0.0304(14) 0.0229(12) 0.0098(11) 0.0092(10) 0.0182(11)
C12 0.0284(13) 0.0308(14) 0.0207(11) 0.0084(10) 0.0103(10) 0.0200(11)
N13 0.0262(11) 0.0330(12) 0.0215(10) 0.0091(9) 0.0121(9) 0.0194(10)
O14 0.0265(9) 0.0360(11) 0.0319(10) 0.0148(9) 0.0168(8) 0.0222(9)
C15 0.0365(15) 0.0373(17) 0.0423(16) 0.0139(14) 0.0176(13) 0.0271(14)
O16 0.0312(10) 0.0455(12) 0.0298(10) 0.0157(9) 0.0175(8) 0.0273(10)
C17 0.0232(12) 0.0403(16) 0.0264(13) 0.0087(12) 0.0122(11) 0.0186(12)
C18 0.0334(15) 0.0452(18) 0.0407(16) 0.0109(14) 0.0189(13) 0.0269(14)
C19 0.0384(17) 0.051(2) 0.0402(17) 0.0024(15) 0.0199(14) 0.0262(16)
C20 0.0369(16) 0.058(2) 0.0300(14) 0.0069(14) 0.0190(13) 0.0271(16)
C21 0.0300(14) 0.0429(17) 0.0263(13) 0.0097(12) 0.0148(11) 0.0176(13)
C22 0.0219(12) 0.0356(15) 0.0254(12) 0.0081(11) 0.0136(10) 0.0154(11)
C23 0.0230(12) 0.0339(15) 0.0253(12) 0.0090(11) 0.0100(10) 0.0148(11)
N24 0.0253(11) 0.0331(13) 0.0213(10) 0.0078(9) 0.0107(9) 0.0186(10)
O25 0.0291(10) 0.0314(10) 0.0292(9) 0.0093(8) 0.0160(8) 0.0194(9)
C26 0.0379(16) 0.0369(17) 0.0408(16) 0.0172(14) 0.0236(14) 0.0186(14)
O27 0.0280(9) 0.0292(10) 0.0292(9) 0.0092(8) 0.0118(8) 0.0188(8)
C28 0.0316(13) 0.0301(14) 0.0247(12) 0.0087(11) 0.0112(11) 0.0231(12)
C29 0.0399(16) 0.0344(16) 0.0333(14) 0.0146(12) 0.0166(13) 0.0252(14)
C30 0.0506(19) 0.0439(18) 0.0337(15) 0.0206(14) 0.0181(14) 0.0337(16)
C31 0.0377(16) 0.0454(18) 0.0303(14) 0.0125(13) 0.0072(12) 0.0287(15)
C32 0.0327(14) 0.0374(16) 0.0264(13) 0.0099(12) 0.0099(11) 0.0234(13)
C33 0.0299(13) 0.0302(14) 0.0194(11) 0.0066(10) 0.0095(10) 0.0196(12)
C34 0.0249(12) 0.0312(14) 0.0220(11) 0.0072(10) 0.0089(10) 0.0182(11)
N35 0.0257(11) 0.0288(12) 0.0203(10) 0.0093(9) 0.0101(8) 0.0182(9)
O36 0.0269(9) 0.0315(10) 0.0204(8) 0.0107(7) 0.0122(7) 0.0208(8)
C37 0.0289(14) 0.0529(19) 0.0340(15) 0.0211(14) 0.0143(12) 0.0273(14)
C38 0.0273(13) 0.0272(13) 0.0255(12) 0.0058(10) 0.0080(10) 0.0188(11)
O39 0.0358(11) 0.0415(13) 0.0238(9) 0.0057(9) 0.0081(9) 0.0177(10)
O40 0.0303(10) 0.0368(12) 0.0306(10) 0.0065(9) 0.0124(9) 0.0141(9)
C41 0.0276(13) 0.0386(16) 0.0236(13) 0.0094(12) 0.0071(11) 0.0147(12)
C42 0.069(3) 0.034(2) 0.058(2) 0.0111(18) 0.005(2) 0.0167(19)
C43 0.0324(18) 0.108(4) 0.0414(19) 0.019(2) 0.0173(16) 0.025(2)
C44 0.0350(16) 0.051(2) 0.0283(15) 0.0145(14) 0.0033(13) 0.0136(15)
O45 0.0294(10) 0.0385(12) 0.0326(10) 0.0034(9) 0.0129(9) 0.0194(9)
C46 0.046(2) 0.053(2) 0.062(2) -0.0085(19) 0.0162(19) 0.0272(18)
O47 0.0339(11) 0.0502(14) 0.0259(10) 0.0094(9) 0.0116(9) 0.0254(10)
C48 0.091(6) 0.086(6) 0.071(6) -0.003(5) 0.031(5) -0.004(5)
O49 0.0348(11) 0.0321(11) 0.0246(9) 0.0086(8) 0.0127(8) 0.0168(9)
C50 0.0410(17) 0.049(2) 0.0238(14) 0.0115(14) 0.0114(13) 0.0170(15)
O51 0.028(3) 0.102(5) 0.083(4) 0.058(4) 0.006(3) 0.040(3)
C52 0.044(4) 0.147(8) 0.083(6) 0.072(6) 0.036(4) 0.056(5)
O53 0.073(4) 0.060(4) 0.078(4) 0.033(3) 0.030(3) 0.016(3)
C54 0.048(4) 0.055(4) 0.035(3) 0.016(3) 0.017(3) 0.033(3)

loop_
_atom_type_symbol
_atom_type_scat_dispersion_real
_atom_type_scat_dispersion_imag
_atom_type_scat_Cromer_Mann_a1
_atom_type_scat_Cromer_Mann_b1
_atom_type_scat_Cromer_Mann_a2
_atom_type_scat_Cromer_Mann_b2
_atom_type_scat_Cromer_Mann_a3
_atom_type_scat_Cromer_Mann_b3
_atom_type_scat_Cromer_Mann_a4
_atom_type_scat_Cromer_Mann_b4
_atom_type_scat_Cromer_Mann_c
_atom_type_scat_source
C 0.0033 0.0016 2.3100 20.8439 1.0200 10.2075 1.5886 0.5687 0.8650 51.6512 0.2156 'International Tables Vol C 4.2.6.8 and 6.1.1.4'
H 0.0000 0.0000 0.4930 10.5109 0.3229 26.1257 0.1402 3.1424 0.0408 57.7998 0.0030 'International Tables Vol C 4.2.6.8 and 6.1.1.4'
Mn 0.3368 0.7283 11.2819 5.3409 7.3573 0.3432 3.0193 17.8674 2.2441 83.7543 1.0896 'International Tables Vol C 4.2.6.8 and 6.1.1.4'
N 0.0061 0.0033 12.2126 0.0057 3.1322 9.8933 2.0125 28.9975 1.1663 0.5826 -11.5290 'International Tables Vol C 4.2.6.8 and 6.1.1.4'
O 0.0106 0.0060 3.0485 13.2771 2.2868 5.7011 1.5463 0.3239 0.8670 32.9089 0.2508 'International Tables Vol C 4.2.6.8 and 6.1.1.4'

loop_
_geom_angle_atom_site_label_1
_geom_angle_site_symmetry_1
_geom_angle_atom_site_label_2
_geom_angle_site_symmetry_2
_geom_angle_atom_site_label_3
_geom_angle_site_symmetry_3
_geom_angle
_geom_angle_publ_flag
O36 2_656 Mn1 . Mn1 2_656 37.77(4) yes
O36 2_656 Mn1 . Mn2 . 81.48(4) yes
Mn1 2_656 Mn1 . Mn2 . 100.775(19) yes
O36 2_656 Mn1 . Mn3 . 87.51(4) yes
Mn1 2_656 Mn1 . Mn3 . 70.458(16) yes
Mn2 . Mn1 . Mn3 . 59.498(12) yes
O36 2_656 Mn1 . O4 . 84.95(7) yes
Mn1 2_656 Mn1 . O4 . 86.13(6) yes
Mn2 . Mn1 . O4 . 29.93(6) yes
Mn3 . Mn1 . O4 . 29.62(6) yes
O36 2_656 Mn1 . O5 . 83.61(7) yes
Mn1 2_656 Mn1 . O5 . 86.06(6) yes
Mn2 . Mn1 . O5 . 144.83(6) yes
Mn3 . Mn1 . O5 . 151.07(6) yes
O4 . Mn1 . O5 . 168.39(8) yes
O36 2_656 Mn1 . N13 . 86.44(8) yes
Mn1 2_656 Mn1 . N13 . 124.20(7) yes
Mn2 . Mn1 . N13 . 59.04(6) yes
Mn3 . Mn1 . N13 . 118.47(6) yes
O4 . Mn1 . N13 . 88.85(8) yes
O36 2_656 Mn1 . O36 . 86.19(7) yes
Mn1 2_656 Mn1 . O36 . 48.42(5) yes
Mn2 . Mn1 . O36 . 119.05(5) yes
Mn3 . Mn1 . O36 . 60.53(5) yes
O4 . Mn1 . O36 . 89.86(8) yes
O36 2_656 Mn1 . O39 . 174.52(7) yes
Mn1 2_656 Mn1 . O39 . 139.50(7) yes
Mn2 . Mn1 . O39 . 104.00(6) yes
Mn3 . Mn1 . O39 . 95.52(6) yes
O4 . Mn1 . O39 . 99.94(8) yes
O5 . Mn1 . N13 . 88.45(8) yes
O5 . Mn1 . O36 . 91.37(8) yes
N13 . Mn1 . O36 . 172.60(9) yes
O5 . Mn1 . O39 . 91.58(8) yes
N13 . Mn1 . O39 . 96.08(9) yes
O36 . Mn1 . O39 . 91.32(8) yes
Mn1 . Mn2 . Mn3 . 60.539(12) yes
Mn1 . Mn2 . O4 . 29.86(6) yes
Mn3 . Mn2 . O4 . 30.73(6) yes
Mn1 . Mn2 . O14 . 61.98(5) yes
Mn3 . Mn2 . O14 . 121.79(6) yes
O4 . Mn2 . O14 . 91.65(8) yes
Mn1 . Mn2 . O16 . 152.94(7) yes
Mn3 . Mn2 . O16 . 146.46(7) yes
O4 . Mn2 . O16 . 177.20(9) yes
O14 . Mn2 . O16 . 91.11(8) yes
Mn1 . Mn2 . N24 . 118.15(6) yes
Mn3 . Mn2 . N24 . 58.12(6) yes
O4 . Mn2 . N24 . 88.40(8) yes
O14 . Mn2 . N24 . 178.59(9) yes
O16 . Mn2 . N24 . 88.82(9) yes
Mn1 . Mn2 . O45 . 86.54(5) yes
Mn3 . Mn2 . O45 . 94.53(5) yes
O4 . Mn2 . O45 . 89.29(8) yes
O14 . Mn2 . O45 . 90.53(8) yes
O16 . Mn2 . O45 . 91.17(8) yes
Mn1 . Mn2 . O47 . 93.87(5) yes
Mn3 . Mn2 . O47 . 79.65(6) yes
O4 . Mn2 . O47 . 87.62(8) yes
O14 . Mn2 . O47 . 95.84(8) yes
O16 . Mn2 . O47 . 91.61(9) yes
N24 . Mn2 . O45 . 90.87(8) yes
N24 . Mn2 . O47 . 82.75(8) yes
O45 . Mn2 . O47 . 172.99(8) yes
O5 2_656 Mn3 . Mn2 . 93.95(5) yes
O5 2_656 Mn3 . Mn1 . 77.31(5) yes
Mn2 . Mn3 . Mn1 . 59.964(12) yes
O5 2_656 Mn3 . O4 . 86.06(7) yes
Mn2 . Mn3 . O4 . 30.59(5) yes
Mn1 . Mn3 . O4 . 29.42(5) yes
O5 2_656 Mn3 . O25 . 99.39(7) yes
Mn2 . Mn3 . O25 . 62.25(6) yes
Mn1 . Mn3 . O25 . 121.63(6) yes
O4 . Mn3 . O25 . 92.70(8) yes
O5 2_656 Mn3 . O27 . 93.35(8) yes
Mn2 . Mn3 . O27 . 153.83(6) yes
Mn1 . Mn3 . O27 . 146.20(6) yes
O4 . Mn3 . O27 . 175.53(8) yes
O25 . Mn3 . O27 . 91.76(8) yes
O5 2_656 Mn3 . N35 . 80.13(8) yes
Mn2 . Mn3 . N35 . 117.94(7) yes
Mn1 . Mn3 . N35 . 58.48(6) yes
O4 . Mn3 . N35 . 87.46(8) yes
O25 . Mn3 . N35 . 179.48(9) yes
O5 2_656 Mn3 . O49 . 169.65(7) yes
Mn2 . Mn3 . O49 . 88.25(6) yes
Mn1 . Mn3 . O49 . 95.16(5) yes
O4 . Mn3 . O49 . 90.77(8) yes
O25 . Mn3 . O49 . 90.59(8) yes
O27 . Mn3 . N35 . 88.07(9) yes
O27 . Mn3 . O49 . 89.04(8) yes
N35 . Mn3 . O49 . 89.90(8) yes
Mn3 . O4 . Mn2 . 118.67(9) yes
Mn3 . O4 . Mn1 . 120.96(9) yes
Mn2 . O4 . Mn1 . 120.22(10) yes
Mn3 2_656 O5 . Mn1 . 119.14(9) yes
Mn3 2_656 O5 . C6 . 115.06(14) yes
Mn1 . O5 . C6 . 117.99(15) yes
O5 . C6 . C7 . 118.4(2) yes
O5 . C6 . C11 . 122.4(2) yes
C7 . C6 . C11 . 119.2(3) yes
C6 . C7 . C8 . 121.1(3) yes
C6 . C7 . H71 . 118.8 no
C8 . C7 . H71 . 120.2 no
C7 . C8 . C9 . 120.2(3) yes
C7 . C8 . H81 . 121.5 no
C9 . C8 . H81 . 118.4 no
C8 . C9 . C10 . 119.1(3) yes
C8 . C9 . H91 . 120.1 no
C10 . C9 . H91 . 120.7 no
C9 . C10 . C11 . 121.6(3) yes
C9 . C10 . H101 . 119.0 no
C11 . C10 . H101 . 119.4 no
C6 . C11 . C10 . 118.8(3) yes
C6 . C11 . C12 . 121.9(3) yes
C10 . C11 . C12 . 119.3(3) yes
C11 . C12 . N13 . 119.6(2) yes
C11 . C12 . C15 . 121.6(2) yes
N13 . C12 . C15 . 118.8(2) yes
Mn1 . N13 . C12 . 126.15(18) yes
Mn1 . N13 . O14 . 116.99(17) yes
C12 . N13 . O14 . 116.4(2) yes
N13 . O14 . Mn2 . 116.03(15) yes
C12 . C15 . H153 . 107.4 no
C12 . C15 . H152 . 108.8 no
H153 . C15 . H152 . 109.0 no
C12 . C15 . H151 . 110.8 no
H153 . C15 . H151 . 110.3 no
H152 . C15 . H151 . 110.5 no
Mn2 . O16 . C17 . 120.28(17) yes
O16 . C17 . C18 . 118.5(3) yes
O16 . C17 . C22 . 122.7(3) yes
C18 . C17 . C22 . 118.7(3) yes
C17 . C18 . C19 . 121.5(3) yes
C17 . C18 . H181 . 118.7 no
C19 . C18 . H181 . 119.8 no
C18 . C19 . C20 . 120.6(3) yes
C18 . C19 . H191 . 120.0 no
C20 . C19 . H191 . 119.4 no
C19 . C20 . C21 . 119.3(3) yes
C19 . C20 . H201 . 121.1 no
C21 . C20 . H201 . 119.5 no
C20 . C21 . C22 . 121.6(3) yes
C20 . C21 . H211 . 119.8 no
C22 . C21 . H211 . 118.5 no
C17 . C22 . C21 . 118.2(3) yes
C17 . C22 . C23 . 122.9(2) yes
C21 . C22 . C23 . 118.9(3) yes
C22 . C23 . N24 . 118.8(3) yes
C22 . C23 . C26 . 120.2(2) yes
N24 . C23 . C26 . 120.9(3) yes
Mn2 . N24 . C23 . 127.2(2) yes
Mn2 . N24 . O25 . 115.70(15) yes
C23 . N24 . O25 . 116.7(2) yes
N24 . O25 . Mn3 . 113.56(15) yes
C23 . C26 . H261 . 110.8 no
C23 . C26 . H263 . 110.7 no
H261 . C26 . H263 . 109.3 no
C23 . C26 . H262 . 110.1 no
H261 . C26 . H262 . 108.0 no
H263 . C26 . H262 . 107.8 no
Mn3 . O27 . C28 . 119.85(18) yes
O27 . C28 . C29 . 118.1(3) yes
O27 . C28 . C33 . 123.4(2) yes
C29 . C28 . C33 . 118.5(2) yes
C28 . C29 . C30 . 121.0(3) yes
C28 . C29 . H291 . 119.5 no
C30 . C29 . H291 . 119.5 no
C29 . C30 . C31 . 120.4(3) yes
C29 . C30 . H301 . 118.7 no
C31 . C30 . H301 . 120.9 no
C30 . C31 . C32 . 119.9(3) yes
C30 . C31 . H311 . 120.8 no
C32 . C31 . H311 . 119.3 no
C31 . C32 . C33 . 121.5(3) yes
C31 . C32 . H321 . 118.9 no
C33 . C32 . H321 . 119.6 no
C28 . C33 . C32 . 118.7(2) yes
C28 . C33 . C34 . 122.1(2) yes
C32 . C33 . C34 . 119.3(2) yes
C33 . C34 . N35 . 118.6(2) yes
C33 . C34 . C37 . 120.9(2) yes
N35 . C34 . C37 . 120.5(2) yes
Mn3 . N35 . C34 . 127.56(18) yes
Mn3 . N35 . O36 . 114.86(15) yes
C34 . N35 . O36 . 117.5(2) yes
N35 . O36 . Mn1 2_656 112.09(14) yes
N35 . O36 . Mn1 . 112.11(13) yes
Mn1 2_656 O36 . Mn1 . 93.81(7) yes
C34 . C37 . H373 . 108.8 no
C34 . C37 . H372 . 110.6 no
H373 . C37 . H372 . 108.8 no
C34 . C37 . H371 . 110.6 no
H373 . C37 . H371 . 108.8 no
H372 . C37 . H371 . 109.3 no
O39 . C38 . O40 . 125.1(3) yes
O39 . C38 . C41 . 116.1(2) yes
O40 . C38 . C41 . 118.8(2) yes
Mn1 . O39 . C38 . 147.8(2) yes
C38 . C41 . C42 . 105.9(3) yes
C38 . C41 . C43 . 110.4(3) yes
C42 . C41 . C43 . 109.3(3) yes
C38 . C41 . C44 . 111.4(2) yes
C42 . C41 . C44 . 109.5(3) yes
C43 . C41 . C44 . 110.2(3) yes
C41 . C42 . H421 . 109.7 no
C41 . C42 . H422 . 108.8 no
H421 . C42 . H422 . 108.8 no
C41 . C42 . H423 . 110.1 no
H421 . C42 . H423 . 109.4 no
H422 . C42 . H423 . 110.0 no
C41 . C43 . H432 . 109.4 no
C41 . C43 . H431 . 107.9 no
H432 . C43 . H431 . 110.2 no
C41 . C43 . H433 . 110.2 no
H432 . C43 . H433 . 109.4 no
H431 . C43 . H433 . 109.7 no
C41 . C44 . H441 . 109.2 no
C41 . C44 . H443 . 109.8 no
H441 . C44 . H443 . 109.2 no
C41 . C44 . H442 . 109.3 no
H441 . C44 . H442 . 110.3 no
H443 . C44 . H442 . 108.9 no
Mn2 . O45 . C46 . 124.1(2) yes
Mn2 . O45 . H451 . 114.9 no
C46 . O45 . H451 . 105.4 no
O45 . C46 . H461 . 111.5 no
O45 . C46 . H463 . 110.1 no
H461 . C46 . H463 . 108.9 no
O45 . C46 . H462 . 109.9 no
H461 . C46 . H462 . 109.0 no
H463 . C46 . H462 . 107.3 no
Mn2 . O47 . C48 . 127.9(5) yes
Mn2 . O47 . H471 . 119.2 no
C48 . O47 . H471 . 110.6 no
Mn2 . O47 . H471 . 119.2 no
Mn2 . O47 . H472 . 121.8 no
H471 . O47 . H472 . 90.4 no
O47 . C48 . H482 . 108.8 no
O47 . C48 . H481 . 109.4 no
H482 . C48 . H481 . 108.5 no
O47 . C48 . H483 . 112.6 no
H482 . C48 . H483 . 108.6 no
H481 . C48 . H483 . 108.9 no
Mn3 . O49 . C50 . 125.54(18) yes
Mn3 . O49 . H491 . 113.8 no
C50 . O49 . H491 . 113.5 no
O49 . C50 . H502 . 110.1 no
O49 . C50 . H503 . 111.0 no
H502 . C50 . H503 . 110.0 no
O49 . C50 . H501 . 109.2 no
H502 . C50 . H501 . 108.3 no
H503 . C50 . H501 . 108.2 no
C52 . O51 . H511 . 118.1 no
O51 . C52 . H523 . 109.7 no
O51 . C52 . H521 . 109.4 no
H523 . C52 . H521 . 108.6 no
O51 . C52 . H522 . 110.9 no
H523 . C52 . H522 . 108.8 no
H521 . C52 . H522 . 109.5 no
C54 . O53 . H531 . 100.6 no
O53 . C54 . H542 . 108.5 no
O53 . C54 . H541 . 109.9 no
H542 . C54 . H541 . 109.0 no
O53 . C54 . H543 . 110.0 no
H542 . C54 . H543 . 109.6 no
H541 . C54 . H543 . 109.8 no

loop_
_geom_bond_atom_site_label_1
_geom_bond_site_symmetry_1
_geom_bond_atom_site_label_2
_geom_bond_site_symmetry_2
_geom_bond_distance
_geom_bond_publ_flag
Mn1 . O36 2_656 2.3999(19) yes
Mn1 . Mn1 2_656 3.2012(8) yes
Mn1 . Mn2 . 3.2529(5) yes
Mn1 . Mn3 . 3.2716(6) yes
Mn1 . O4 . 1.8740(18) yes
Mn1 . O5 . 1.9093(18) yes
Mn1 . N13 . 2.007(2) yes
Mn1 . O36 . 1.9650(18) yes
Mn1 . O39 . 2.072(2) yes
Mn2 . Mn3 . 3.2375(6) yes
Mn2 . O4 . 1.8780(18) yes
Mn2 . O14 . 1.9239(19) yes
Mn2 . O16 . 1.8784(19) yes
Mn2 . N24 . 2.016(2) yes
Mn2 . O45 . 2.259(2) yes
Mn2 . O47 . 2.252(2) yes
Mn3 . O5 2_656 2.4114(18) yes
Mn3 . O4 . 1.8857(19) yes
Mn3 . O25 . 1.9100(19) yes
Mn3 . O27 . 1.8799(19) yes
Mn3 . N35 . 1.993(2) yes
Mn3 . O49 . 2.235(2) yes
O5 . C6 . 1.352(3) yes
C6 . C7 . 1.396(4) yes
C6 . C11 . 1.407(4) yes
C7 . C8 . 1.374(4) yes
C7 . H71 . 0.931 no
C8 . C9 . 1.397(4) yes
C8 . H81 . 0.929 no
C9 . C10 . 1.381(4) yes
C9 . H91 . 0.930 no
C10 . C11 . 1.395(4) yes
C10 . H101 . 0.933 no
C11 . C12 . 1.476(4) yes
C12 . N13 . 1.295(3) yes
C12 . C15 . 1.503(4) yes
N13 . O14 . 1.370(3) yes
C15 . H153 . 0.953 no
C15 . H152 . 0.950 no
C15 . H151 . 0.961 no
O16 . C17 . 1.338(3) yes
C17 . C18 . 1.400(4) yes
C17 . C22 . 1.414(4) yes
C18 . C19 . 1.374(4) yes
C18 . H181 . 0.923 no
C19 . C20 . 1.378(5) yes
C19 . H191 . 0.929 no
C20 . C21 . 1.382(4) yes
C20 . H201 . 0.936 no
C21 . C22 . 1.411(3) yes
C21 . H211 . 0.935 no
C22 . C23 . 1.463(4) yes
C23 . N24 . 1.296(3) yes
C23 . C26 . 1.505(4) yes
N24 . O25 . 1.378(3) yes
C26 . H261 . 0.943 no
C26 . H263 . 0.952 no
C26 . H262 . 0.946 no
O27 . C28 . 1.331(3) yes
C28 . C29 . 1.409(4) yes
C28 . C33 . 1.417(4) yes
C29 . C30 . 1.384(4) yes
C29 . H291 . 0.933 no
C30 . C31 . 1.384(5) yes
C30 . H301 . 0.936 no
C31 . C32 . 1.371(4) yes
C31 . H311 . 0.924 no
C32 . C33 . 1.413(4) yes
C32 . H321 . 0.937 no
C33 . C34 . 1.467(3) yes
C34 . N35 . 1.296(3) yes
C34 . C37 . 1.494(4) yes
N35 . O36 . 1.392(3) yes
C37 . H373 . 0.954 no
C37 . H372 . 0.961 no
C37 . H371 . 0.942 no
C38 . O39 . 1.258(3) yes
C38 . O40 . 1.261(3) yes
C38 . C41 . 1.520(4) yes
C41 . C42 . 1.533(5) yes
C41 . C43 . 1.523(5) yes
C41 . C44 . 1.521(4) yes
C42 . H421 . 0.969 no
C42 . H422 . 0.971 no
C42 . H423 . 0.966 no
C43 . H432 . 0.962 no
C43 . H431 . 0.957 no
C43 . H433 . 0.959 no
C44 . H441 . 0.961 no
C44 . H443 . 0.968 no
C44 . H442 . 0.959 no
O45 . C46 . 1.425(4) yes
O45 . H451 . 0.800 no
C46 . H461 . 0.962 no
C46 . H463 . 0.952 no
C46 . H462 . 0.953 no
O47 . C48 . 1.405(12) yes
O47 . H471 . 0.809 no
O47 . H471 . 0.809 no
O47 . H472 . 0.803 no
C48 . H482 . 0.969 no
C48 . H481 . 0.970 no
C48 . H483 . 0.980 no
O49 . C50 . 1.431(3) yes
O49 . H491 . 0.819 no
C50 . H502 . 0.954 no
C50 . H503 . 0.953 no
C50 . H501 . 0.950 no
O51 . C52 . 1.251(13) yes
O51 . H511 . 0.801 no
C52 . H523 . 0.967 no
C52 . H521 . 0.961 no
C52 . H522 . 0.964 no
O53 . C54 . 1.288(9) yes
O53 . H531 . 0.820 no
C54 . H542 . 0.948 no
C54 . H541 . 0.940 no
C54 . H543 . 0.935 no
